data_4330488
loop_
_publ_author_name
'Emily V. Eames'
'Theodore A. Betley'

_publ_section_title
;
 Site-Isolated Redox Reactivity in a Trinuclear Iron Complex
;
_journal_name_full 'Inorganic Chemistry'
_journal_page_first 10274
_journal_page_last 10278
_journal_paper_doi 10.1021/ic301241s
_journal_volume 51
_journal_year 2012
_chemical_formula_sum 'C103 H93 Cl2 Fe6 N12'
_chemical_formula_weight 1904.89
_chemical_name_systematic
; 
 ? 
;
_space_group_IT_number 15
_symmetry_cell_setting monoclinic
_symmetry_space_group_name_Hall '-C 2yc'
_symmetry_space_group_name_H-M 'C 1 2/c 1'
_atom_sites_solution_hydrogens geom
_atom_sites_solution_primary direct
_atom_sites_solution_secondary difmap
_audit_creation_method SHELXL-97
_cell_angle_alpha 90.00
_cell_angle_beta 99.657(2)
_cell_angle_gamma 90.00
_cell_formula_units_Z 4
_cell_length_a 20.5157(19)
_cell_length_b 16.5388(15)
_cell_length_c 26.062(2)
_cell_measurement_reflns_used 11816
_cell_measurement_temperature 100(2)
_cell_measurement_theta_max 27.02
_cell_measurement_theta_min 2.3435
_cell_volume 8717.7(13)
_computing_cell_refinement 'Bruker SAINT'
_computing_data_collection 'Bruker SMART'
_computing_data_reduction 'Bruker SAINT'
_computing_molecular_graphics XP
_computing_publication_material XCIF
_computing_structure_refinement 'SHELXL-97 (Sheldrick, 2008)'
_computing_structure_solution 'SHELXS-97 (Sheldrick, 2008)'
_diffrn_ambient_temperature 100(2)
_diffrn_measured_fraction_theta_full 0.997
_diffrn_measured_fraction_theta_max 0.997
_diffrn_measurement_device_type 'CCD area detector'
_diffrn_measurement_method 'phi and omega scans'
_diffrn_radiation_monochromator graphite
_diffrn_radiation_source 'fine-focus sealed tube'
_diffrn_radiation_type MoK\a
_diffrn_radiation_wavelength 0.71073
_diffrn_reflns_av_R_equivalents 0.0571
_diffrn_reflns_av_sigmaI/netI 0.0383
_diffrn_reflns_limit_h_max 26
_diffrn_reflns_limit_h_min -26
_diffrn_reflns_limit_k_max 21
_diffrn_reflns_limit_k_min -21
_diffrn_reflns_limit_l_max 33
_diffrn_reflns_limit_l_min -33
_diffrn_reflns_number 61088
_diffrn_reflns_theta_full 27.51
_diffrn_reflns_theta_max 27.51
_diffrn_reflns_theta_min 1.59
_exptl_absorpt_coefficient_mu 1.091
_exptl_absorpt_correction_T_max 0.9275
_exptl_absorpt_correction_T_min 0.7427
_exptl_absorpt_correction_type multi-scan
_exptl_absorpt_process_details 'SADABS (Bruker AXS, 2004)'
_exptl_crystal_colour brown
_exptl_crystal_density_diffrn 1.451
_exptl_crystal_description plate
_exptl_crystal_F_000 3940
_exptl_crystal_size_max 0.29
_exptl_crystal_size_mid 0.17
_exptl_crystal_size_min 0.07
_refine_diff_density_max 1.024
_refine_diff_density_min -0.423
_refine_diff_density_rms 0.072
_refine_ls_extinction_method none
_refine_ls_goodness_of_fit_ref 0.944
_refine_ls_hydrogen_treatment riding
_refine_ls_matrix_type full
_refine_ls_number_parameters 646
_refine_ls_number_reflns 9996
_refine_ls_number_restraints 0
_refine_ls_restrained_S_all 0.944
_refine_ls_R_factor_all 0.0541
_refine_ls_R_factor_gt 0.0367
_refine_ls_shift/su_max 0.002
_refine_ls_shift/su_mean 0.000
_refine_ls_structure_factor_coef Fsqd
_refine_ls_weighting_details 'calc w=1/[\s^2^(Fo^2^)+(0.1000P)^2^+0.0000P] where P=(Fo^2^+2Fc^2^)/3'
_refine_ls_weighting_scheme calc
_refine_ls_wR_factor_gt 0.1162
_refine_ls_wR_factor_ref 0.1327
_reflns_number_gt 7786
_reflns_number_total 9996
_reflns_threshold_expression >2sigma(I)
_cod_data_source_file ic301241s_si_002_2.cif
_cod_data_source_block Fe6L2Cl2
_cod_original_cell_volume 8717.7(14)
_cod_database_code 4330488

loop_
_symmetry_equiv_pos_as_xyz
'x, y, z'
'-x, y, -z+1/2'
'x+1/2, y+1/2, z'
'-x+1/2, y+1/2, -z+1/2'
'-x, -y, -z'
'x, -y, z-1/2'
'-x+1/2, -y+1/2, -z'
'x+1/2, -y+1/2, z-1/2'

loop_
_atom_site_label
_atom_site_type_symbol
_atom_site_fract_x
_atom_site_fract_y
_atom_site_fract_z
_atom_site_U_iso_or_equiv
_atom_site_adp_type
_atom_site_occupancy
_atom_site_symmetry_multiplicity
_atom_site_calc_flag
_atom_site_refinement_flags
_atom_site_disorder_assembly
_atom_site_disorder_group
Fe1 Fe 0.031303(17) 0.536306(19) 0.315727(13) 0.01755(10) Uani 1 1 d . . .
Fe2 Fe 0.014212(16) 0.456194(18) 0.397776(13) 0.01573(10) Uani 1 1 d . . .
Fe3 Fe 0.121034(17) 0.50361(2) 0.394816(13) 0.01865(10) Uani 1 1 d . A .
Cl1 Cl 0.0000 0.64083(5) 0.2500 0.02415(19) Uani 1 2 d S . .
Cl2 Cl 0.0000 0.43920(4) 0.2500 0.01928(17) Uani 1 2 d S . .
N1 N 0.06735(11) 0.52209(12) 0.44947(8) 0.0203(4) Uani 1 1 d . A .
N2 N -0.03974(10) 0.54291(11) 0.36452(8) 0.0180(4) Uani 1 1 d . . .
N3 N 0.10559(10) 0.60507(12) 0.35940(8) 0.0218(4) Uani 1 1 d . A .
N4 N 0.09466(10) 0.38875(12) 0.41392(7) 0.0190(4) Uani 1 1 d . . .
N5 N -0.05498(9) 0.38910(11) 0.36937(7) 0.0168(4) Uani 1 1 d . . .
N6 N 0.20415(10) 0.50675(13) 0.37424(8) 0.0230(4) Uani 1 1 d . . .
C8 C 0.18893(15) 0.4534(2) 0.56458(11) 0.0379(7) Uani 1 1 d . . .
H8 H 0.2107 0.4710 0.5977 0.045 Uiso 1 1 calc R . .
C1 C 0.00736(15) 0.73987(15) 0.43955(12) 0.0333(6) Uani 1 1 d . . .
H1A H -0.0103 0.7764 0.4110 0.050 Uiso 1 1 calc R . .
H1B H 0.0477 0.7632 0.4595 0.050 Uiso 1 1 calc R . .
H1C H -0.0256 0.7325 0.4624 0.050 Uiso 1 1 calc R . .
C2 C 0.02349(13) 0.65714(14) 0.41711(10) 0.0240(5) Uani 1 1 d . . .
C3 C 0.05063(13) 0.60417(14) 0.46393(10) 0.0241(5) Uani 1 1 d . . .
H3A H 0.0907 0.6301 0.4836 0.029 Uiso 1 1 calc R . .
H3B H 0.0173 0.6010 0.4873 0.029 Uiso 1 1 calc R . .
C4 C -0.04195(13) 0.62527(14) 0.38628(10) 0.0221(5) Uani 1 1 d . . .
H4A H -0.0756 0.6260 0.4094 0.026 Uiso 1 1 calc R . .
H4B H -0.0569 0.6631 0.3573 0.026 Uiso 1 1 calc R . .
C5 C 0.07562(14) 0.67506(15) 0.38278(10) 0.0272(6) Uani 1 1 d . . .
H5A H 0.0551 0.7108 0.3541 0.033 Uiso 1 1 calc R . .
H5B H 0.1118 0.7060 0.4039 0.033 Uiso 1 1 calc R . .
C6 C 0.11059(12) 0.47658(15) 0.48674(10) 0.0211(5) Uani 1 1 d . . .
C7 C 0.14127(13) 0.50206(17) 0.53552(10) 0.0279(6) Uani 1 1 d . A .
H7 H 0.1298 0.5525 0.5490 0.034 Uiso 1 1 calc R . .
C9 C 0.20479(15) 0.3789(2) 0.54532(11) 0.0416(8) Uani 1 1 d . A .
H9 H 0.2370 0.3457 0.5656 0.050 Uiso 1 1 calc R . .
C10 C 0.17385(14) 0.35239(19) 0.49650(11) 0.0349(7) Uani 1 1 d . . .
H10 H 0.1851 0.3014 0.4836 0.042 Uiso 1 1 calc R A .
C11 C 0.12665(12) 0.40072(15) 0.46689(9) 0.0224(5) Uani 1 1 d . A .
C12 C 0.10690(12) 0.31444(15) 0.38922(10) 0.0221(5) Uani 1 1 d . . .
C13 C 0.10011(13) 0.23973(16) 0.41259(11) 0.0287(6) Uani 1 1 d . . .
H13 H 0.0862 0.2373 0.4456 0.034 Uiso 1 1 calc R . .
C14 C 0.11360(16) 0.16884(18) 0.38766(13) 0.0417(8) Uani 1 1 d . . .
H14 H 0.1097 0.1181 0.4040 0.050 Uiso 1 1 calc R . .
C15 C 0.13280(16) 0.17177(18) 0.33906(14) 0.0427(8) Uani 1 1 d . . .
H15 H 0.1431 0.1234 0.3225 0.051 Uiso 1 1 calc R . .
C16 C 0.13680(15) 0.24547(19) 0.31505(12) 0.0366(7) Uani 1 1 d . . .
H16 H 0.1485 0.2475 0.2813 0.044 Uiso 1 1 calc R . .
C17 C 0.12383(13) 0.31696(16) 0.33978(10) 0.0249(5) Uani 1 1 d . . .
H17 H 0.1265 0.3674 0.3229 0.030 Uiso 1 1 calc R . .
C18 C -0.10233(12) 0.51380(14) 0.33947(9) 0.0185(5) Uani 1 1 d . . .
C19 C -0.15456(13) 0.56103(16) 0.31529(10) 0.0251(5) Uani 1 1 d . . .
H19 H -0.1492 0.6178 0.3123 0.030 Uiso 1 1 calc R . .
C20 C -0.21457(14) 0.52498(17) 0.29548(11) 0.0293(6) Uani 1 1 d . . .
H20 H -0.2504 0.5572 0.2791 0.035 Uiso 1 1 calc R . .
C21 C -0.22247(13) 0.44203(18) 0.29943(10) 0.0291(6) Uani 1 1 d . . .
H21 H -0.2641 0.4182 0.2866 0.035 Uiso 1 1 calc R . .
C22 C -0.17005(12) 0.39316(16) 0.32205(10) 0.0240(5) Uani 1 1 d . . .
H22 H -0.1754 0.3362 0.3237 0.029 Uiso 1 1 calc R . .
C23 C -0.10951(11) 0.42897(14) 0.34218(9) 0.0183(5) Uani 1 1 d . . .
C24 C -0.05605(12) 0.30265(13) 0.36802(9) 0.0196(5) Uani 1 1 d . . .
C25 C -0.06711(14) 0.25930(15) 0.41127(11) 0.0290(6) Uani 1 1 d . . .
H25 H -0.0749 0.2872 0.4415 0.035 Uiso 1 1 calc R . .
C26 C -0.06678(16) 0.17511(16) 0.41060(12) 0.0368(7) Uani 1 1 d . . .
H26 H -0.0745 0.1456 0.4403 0.044 Uiso 1 1 calc R . .
C27 C -0.05518(15) 0.13463(15) 0.36682(12) 0.0355(7) Uani 1 1 d . . .
H27 H -0.0546 0.0772 0.3664 0.043 Uiso 1 1 calc R . .
C28 C -0.04432(14) 0.17736(16) 0.32339(11) 0.0294(6) Uani 1 1 d . . .
H28 H -0.0365 0.1493 0.2932 0.035 Uiso 1 1 calc R . .
C29 C -0.04492(12) 0.26145(15) 0.32395(10) 0.0242(5) Uani 1 1 d . . .
H29 H -0.0377 0.2907 0.2941 0.029 Uiso 1 1 calc R . .
C30 C 0.16142(12) 0.62865(15) 0.33651(9) 0.0220(5) Uani 1 1 d . . .
C31 C 0.16594(14) 0.70149(16) 0.30988(10) 0.0293(6) Uani 1 1 d . A .
H31 H 0.1298 0.7381 0.3042 0.035 Uiso 1 1 calc R . .
C32 C 0.22451(15) 0.71918(17) 0.29188(11) 0.0334(6) Uani 1 1 d . . .
H32 H 0.2279 0.7675 0.2728 0.040 Uiso 1 1 calc R A .
C33 C 0.27844(15) 0.66647(18) 0.30159(11) 0.0343(7) Uani 1 1 d . A .
H33 H 0.3187 0.6804 0.2904 0.041 Uiso 1 1 calc R . .
C34 C 0.27366(13) 0.59403(17) 0.32742(10) 0.0291(6) Uani 1 1 d . . .
H34 H 0.3103 0.5582 0.3335 0.035 Uiso 1 1 calc R A .
C35 C 0.21458(13) 0.57377(16) 0.34463(9) 0.0238(5) Uani 1 1 d . A .
C36A C 0.2527(5) 0.4359(5) 0.3801(4) 0.025(3) Uani 0.49(2) 1 d PG A 1
C37A C 0.2749(3) 0.4059(6) 0.4298(3) 0.0235(18) Uani 0.49(2) 1 d PG A 1
H37A H 0.2640 0.4331 0.4593 0.028 Uiso 0.49(2) 1 calc PR A 1
C38A C 0.3132(4) 0.3361(7) 0.4363(2) 0.027(2) Uani 0.49(2) 1 d PG A 1
H38A H 0.3284 0.3156 0.4703 0.032 Uiso 0.49(2) 1 calc PR A 1
C39A C 0.3292(4) 0.2963(6) 0.3931(3) 0.031(2) Uani 0.49(2) 1 d PG A 1
H39A H 0.3554 0.2486 0.3976 0.037 Uiso 0.49(2) 1 calc PR A 1
C40A C 0.3070(5) 0.3263(6) 0.3435(2) 0.034(2) Uani 0.49(2) 1 d PG A 1
H40A H 0.3180 0.2991 0.3139 0.041 Uiso 0.49(2) 1 calc PR A 1
C41A C 0.2688(6) 0.3961(6) 0.3370(2) 0.033(3) Uani 0.49(2) 1 d PG A 1
H41A H 0.2536 0.4166 0.3030 0.040 Uiso 0.49(2) 1 calc PR A 1
C36B C 0.2517(4) 0.4512(6) 0.3826(3) 0.0202(18) Uani 0.51(2) 1 d PG A 2
C37B C 0.2833(3) 0.4380(9) 0.4334(3) 0.032(2) Uani 0.51(2) 1 d PG A 2
H37B H 0.2736 0.4715 0.4608 0.038 Uiso 0.51(2) 1 calc PR A 2
C38B C 0.3291(4) 0.3758(10) 0.4442(3) 0.043(3) Uani 0.51(2) 1 d PG A 2
H38B H 0.3507 0.3668 0.4789 0.051 Uiso 0.51(2) 1 calc PR A 2
C39B C 0.3433(4) 0.3268(8) 0.4042(4) 0.045(3) Uani 0.51(2) 1 d PG A 2
H39B H 0.3747 0.2843 0.4115 0.054 Uiso 0.51(2) 1 calc PR A 2
C40B C 0.3118(5) 0.3400(6) 0.3534(4) 0.038(2) Uani 0.51(2) 1 d PG A 2
H40B H 0.3215 0.3066 0.3260 0.045 Uiso 0.51(2) 1 calc PR A 2
C41B C 0.2660(5) 0.4022(6) 0.3426(3) 0.029(3) Uani 0.51(2) 1 d PG A 2
H41B H 0.2444 0.4113 0.3079 0.034 Uiso 0.51(2) 1 calc PR A 2
C1S C -0.1390(3) 0.9274(5) 0.1100(2) 0.094(4) Uani 0.50 1 d PG B 1
H1S H -0.1768 0.9186 0.1259 0.112 Uiso 0.50 1 calc PR B 1
C2S C -0.1467(2) 0.9446(4) 0.0571(2) 0.067(2) Uani 0.50 1 d PG B 1
H2S H -0.1897 0.9474 0.0369 0.080 Uiso 0.50 1 calc PR B 1
C3S C -0.0914(3) 0.9575(3) 0.03382(17) 0.0546(19) Uani 0.50 1 d PG B 1
H3S H -0.0966 0.9692 -0.0023 0.065 Uiso 0.50 1 calc PR B 1
C4S C -0.0285(2) 0.9534(4) 0.0634(3) 0.061(3) Uani 0.50 1 d PG B 1
H4S H 0.0093 0.9622 0.0475 0.073 Uiso 0.50 1 calc PR B 1
C5S C -0.0208(3) 0.9363(4) 0.1163(2) 0.072(3) Uani 0.50 1 d PG B 1
H5S H 0.0222 0.9334 0.1365 0.087 Uiso 0.50 1 calc PR B 1
C6S C -0.0761(3) 0.9233(4) 0.13959(16) 0.076(3) Uani 0.50 1 d PG B 1
H6S H -0.0709 0.9116 0.1757 0.091 Uiso 0.50 1 calc PR B 1
C31S C -0.0391(4) -0.0440(4) 0.4618(3) 0.0480(18) Uani 0.50 1 d P . 2
H31S H -0.0659 -0.0747 0.4355 0.058 Uiso 0.50 1 calc PR . 2
C32S C 0.0293(5) -0.0335(5) 0.4601(4) 0.053(2) Uani 0.50 1 d P C 2
H32S H 0.0487 -0.0561 0.4327 0.063 Uiso 0.50 1 calc PR C 2
C33S C 0.0666(4) 0.0105(4) 0.4993(3) 0.0483(17) Uani 0.50 1 d P . 2
H33S H 0.1125 0.0175 0.4992 0.058 Uiso 0.50 1 calc PR . 2
C16S C 0.2515(3) 0.6680(3) 0.5442(2) 0.071(3) Uani 0.50 1 d PG D -1
H16S H 0.2439 0.6277 0.5685 0.085 Uiso 0.50 1 calc PR D -1
C17S C 0.2525(3) 0.7491(4) 0.55810(16) 0.0509(18) Uani 0.50 1 d PG D -1
H17S H 0.2457 0.7644 0.5919 0.061 Uiso 0.50 1 calc PR D -1
C18S C 0.2637(3) 0.8080(2) 0.5225(2) 0.059(2) Uani 0.50 1 d PG D -1
H18S H 0.2644 0.8635 0.5320 0.070 Uiso 0.50 1 calc PR D -1
C19S C 0.2737(3) 0.7857(3) 0.47300(18) 0.059(2) Uani 0.50 1 d PG D -1
H19S H 0.2813 0.8260 0.4487 0.071 Uiso 0.50 1 calc PR D -1
C20S C 0.2726(3) 0.7045(4) 0.4591(2) 0.057(2) Uani 0.50 1 d PG D -1
H20S H 0.2795 0.6893 0.4253 0.069 Uiso 0.50 1 calc PR D -1
C21S C 0.2615(3) 0.6456(2) 0.4947(3) 0.069(3) Uani 0.50 1 d PG D -1
H21S H 0.2608 0.5902 0.4852 0.083 Uiso 0.50 1 calc PR D -1
C41S C -0.0850(2) 0.9083(3) 0.2605(2) 0.058(2) Uani 0.50 1 d PG E -2
H41S H -0.1157 0.9037 0.2838 0.069 Uiso 0.50 1 calc PR E -2
C42S C -0.0397(3) 0.8468(2) 0.25738(19) 0.059(2) Uani 0.50 1 d PG E -2
H42S H -0.0395 0.8000 0.2786 0.071 Uiso 0.50 1 calc PR E -2
C43S C 0.0053(2) 0.8536(2) 0.2233(2) 0.059(2) Uani 0.50 1 d PG E -2
H43S H 0.0363 0.8115 0.2212 0.071 Uiso 0.50 1 calc PR E -2
C44S C 0.0051(3) 0.9219(3) 0.1922(2) 0.065(2) Uani 0.50 1 d PG E -2
H44S H 0.0358 0.9266 0.1689 0.078 Uiso 0.50 1 calc PR E -2
C45S C -0.0402(3) 0.9835(3) 0.1953(2) 0.082(3) Uani 0.50 1 d PG E -2
H45S H -0.0404 1.0302 0.1741 0.099 Uiso 0.50 1 calc PR E -2
C46S C -0.0852(2) 0.9767(3) 0.2294(2) 0.060(2) Uani 0.50 1 d PG E -2
H46S H -0.1162 1.0188 0.2315 0.072 Uiso 0.50 1 calc PR E -2

loop_
_atom_site_aniso_label
_atom_site_aniso_U_11
_atom_site_aniso_U_22
_atom_site_aniso_U_33
_atom_site_aniso_U_23
_atom_site_aniso_U_13
_atom_site_aniso_U_12
Fe1 0.0222(2) 0.01461(17) 0.01626(18) -0.00084(12) 0.00431(14) -0.00183(13)
Fe2 0.01733(19) 0.01388(17) 0.01617(18) -0.00039(12) 0.00338(13) -0.00053(12)
Fe3 0.01970(19) 0.01943(18) 0.01758(19) -0.00025(13) 0.00535(14) -0.00314(13)
Cl1 0.0396(5) 0.0151(4) 0.0171(4) 0.000 0.0027(3) 0.000
Cl2 0.0297(4) 0.0137(3) 0.0148(4) 0.000 0.0047(3) 0.000
N1 0.0260(11) 0.0187(9) 0.0172(10) -0.0017(8) 0.0067(8) -0.0029(8)
N2 0.0224(11) 0.0140(9) 0.0181(10) -0.0006(7) 0.0047(8) 0.0010(7)
N3 0.0267(11) 0.0162(9) 0.0233(11) -0.0031(8) 0.0066(9) -0.0066(8)
N4 0.0197(10) 0.0206(10) 0.0167(10) 0.0016(8) 0.0031(8) 0.0017(8)
N5 0.0180(10) 0.0137(9) 0.0184(10) 0.0009(7) 0.0024(8) -0.0008(7)
N6 0.0209(11) 0.0302(11) 0.0187(11) -0.0003(8) 0.0057(8) -0.0046(9)
C8 0.0259(15) 0.069(2) 0.0175(13) -0.0058(13) 0.0007(11) -0.0029(14)
C1 0.0452(17) 0.0177(12) 0.0392(16) -0.0104(11) 0.0135(13) -0.0056(11)
C2 0.0305(14) 0.0155(11) 0.0278(13) -0.0044(10) 0.0098(11) -0.0027(10)
C3 0.0283(14) 0.0218(12) 0.0237(13) -0.0089(10) 0.0085(10) -0.0055(10)
C4 0.0291(14) 0.0147(11) 0.0235(13) -0.0022(9) 0.0077(10) 0.0015(10)
C5 0.0390(16) 0.0177(11) 0.0268(14) -0.0048(10) 0.0110(11) -0.0082(11)
C6 0.0155(12) 0.0306(12) 0.0180(12) 0.0007(10) 0.0055(9) -0.0026(10)
C7 0.0216(13) 0.0427(16) 0.0202(13) -0.0040(11) 0.0057(10) -0.0055(11)
C9 0.0253(15) 0.074(2) 0.0237(14) 0.0005(15) -0.0024(11) 0.0158(15)
C10 0.0274(15) 0.0507(18) 0.0251(14) -0.0011(12) -0.0002(11) 0.0139(13)
C11 0.0188(12) 0.0314(13) 0.0164(12) 0.0005(10) 0.0017(9) -0.0002(10)
C12 0.0173(12) 0.0217(12) 0.0264(13) -0.0022(10) 0.0015(10) 0.0026(9)
C13 0.0301(14) 0.0242(13) 0.0320(15) 0.0060(11) 0.0054(11) 0.0077(11)
C14 0.0406(18) 0.0244(14) 0.059(2) 0.0030(14) 0.0045(15) 0.0133(12)
C15 0.0398(18) 0.0313(15) 0.058(2) -0.0129(14) 0.0108(15) 0.0162(13)
C16 0.0329(16) 0.0408(16) 0.0379(17) -0.0116(13) 0.0108(13) 0.0056(13)
C17 0.0231(13) 0.0264(13) 0.0260(13) -0.0036(10) 0.0068(10) 0.0030(10)
C18 0.0191(12) 0.0219(11) 0.0151(11) -0.0012(9) 0.0046(9) 0.0013(9)
C19 0.0311(14) 0.0251(12) 0.0190(12) 0.0022(10) 0.0043(10) 0.0094(11)
C20 0.0259(14) 0.0380(15) 0.0220(14) -0.0008(11) -0.0014(11) 0.0107(11)
C21 0.0202(13) 0.0424(15) 0.0227(13) -0.0081(11) -0.0022(10) 0.0034(11)
C22 0.0220(13) 0.0261(12) 0.0232(13) -0.0050(10) 0.0016(10) 0.0001(10)
C23 0.0176(11) 0.0204(11) 0.0168(11) -0.0003(9) 0.0026(9) 0.0026(9)
C24 0.0185(12) 0.0160(10) 0.0238(12) -0.0010(9) 0.0018(9) -0.0022(9)
C25 0.0408(16) 0.0212(12) 0.0267(14) -0.0015(10) 0.0101(12) -0.0032(11)
C26 0.054(2) 0.0228(13) 0.0356(16) 0.0072(12) 0.0134(14) -0.0046(13)
C27 0.0397(17) 0.0142(11) 0.0523(19) 0.0012(12) 0.0067(14) -0.0022(11)
C28 0.0322(15) 0.0216(12) 0.0355(15) -0.0082(11) 0.0087(12) -0.0005(11)
C29 0.0254(13) 0.0207(12) 0.0268(13) -0.0023(10) 0.0056(10) -0.0014(10)
C30 0.0249(13) 0.0248(12) 0.0163(11) -0.0036(9) 0.0037(10) -0.0109(10)
C31 0.0353(15) 0.0262(13) 0.0269(14) -0.0010(11) 0.0068(11) -0.0133(11)
C32 0.0441(17) 0.0315(14) 0.0255(14) 0.0008(11) 0.0083(12) -0.0199(13)
C33 0.0364(16) 0.0436(16) 0.0240(14) -0.0037(12) 0.0083(12) -0.0229(13)
C34 0.0249(14) 0.0411(15) 0.0211(13) -0.0027(11) 0.0036(10) -0.0103(12)
C35 0.0266(13) 0.0292(13) 0.0151(11) -0.0034(10) 0.0020(10) -0.0099(10)
C36A 0.019(5) 0.017(3) 0.037(6) 0.010(3) -0.003(4) 0.000(3)
C37A 0.025(3) 0.020(4) 0.026(3) 0.001(3) 0.008(2) 0.001(3)
C38A 0.020(3) 0.023(5) 0.037(3) 0.009(3) 0.001(3) 0.004(3)
C39A 0.023(4) 0.023(4) 0.048(4) 0.001(3) 0.011(3) 0.006(3)
C40A 0.036(5) 0.022(3) 0.046(4) -0.011(4) 0.009(4) 0.002(3)
C41A 0.023(6) 0.041(6) 0.039(5) -0.009(5) 0.014(5) -0.003(5)
C36B 0.017(4) 0.029(3) 0.017(4) 0.003(3) 0.009(3) 0.001(3)
C37B 0.024(3) 0.038(6) 0.032(3) 0.007(4) 0.004(3) 0.004(3)
C38B 0.031(4) 0.055(8) 0.043(4) 0.018(4) 0.006(3) 0.003(5)
C39B 0.025(4) 0.041(6) 0.071(6) 0.016(5) 0.014(4) 0.015(4)
C40B 0.029(4) 0.041(5) 0.044(5) -0.011(4) 0.012(3) 0.007(4)
C41B 0.032(7) 0.030(5) 0.023(4) 0.005(4) 0.002(4) 0.008(4)
C1S 0.072(7) 0.133(10) 0.084(7) 0.034(7) 0.035(6) 0.021(7)
C2S 0.060(5) 0.080(6) 0.060(5) 0.015(4) 0.010(4) -0.003(4)
C3S 0.070(6) 0.046(4) 0.050(4) -0.008(3) 0.017(4) 0.005(4)
C4S 0.056(6) 0.034(4) 0.096(10) 0.009(5) 0.022(6) 0.004(4)
C5S 0.079(7) 0.041(4) 0.084(7) -0.014(4) -0.023(5) -0.006(4)
C6S 0.082(7) 0.103(7) 0.041(5) -0.008(5) 0.007(4) 0.021(6)
C31S 0.062(5) 0.027(3) 0.048(4) 0.007(3) -0.009(3) -0.011(3)
C32S 0.065(6) 0.031(4) 0.057(6) 0.003(4) -0.006(4) -0.014(4)
C33S 0.048(4) 0.031(3) 0.062(5) 0.009(3) -0.005(3) -0.009(3)
C16S 0.069(6) 0.061(5) 0.080(7) 0.004(5) 0.002(5) -0.024(5)
C17S 0.037(4) 0.067(5) 0.049(4) -0.017(4) 0.005(3) -0.015(4)
C18S 0.064(6) 0.051(5) 0.057(5) -0.025(4) -0.003(4) -0.010(4)
C19S 0.060(5) 0.065(5) 0.051(5) -0.003(4) 0.007(4) -0.026(4)
C20S 0.036(4) 0.088(7) 0.050(5) -0.033(5) 0.013(4) -0.019(4)
C21S 0.056(5) 0.046(5) 0.102(8) -0.021(5) 0.001(5) -0.006(4)
C41S 0.052(5) 0.055(4) 0.062(5) 0.013(4) -0.001(4) 0.000(4)
C42S 0.080(7) 0.035(4) 0.055(5) 0.000(3) -0.009(5) -0.013(4)
C43S 0.075(6) 0.035(4) 0.064(6) 0.004(4) 0.000(5) 0.005(4)
C44S 0.075(6) 0.046(4) 0.074(6) 0.019(4) 0.011(5) 0.002(4)
C45S 0.068(6) 0.047(4) 0.133(9) 0.043(5) 0.024(6) 0.012(4)
C46S 0.058(5) 0.038(4) 0.085(6) 0.027(4) 0.018(4) 0.003(3)

loop_
_atom_type_symbol
_atom_type_description
_atom_type_scat_dispersion_real
_atom_type_scat_dispersion_imag
_atom_type_scat_source
C C 0.0033 0.0016 'International Tables Vol C Tables 4.2.6.8 and 6.1.1.4'
H H 0.0000 0.0000 'International Tables Vol C Tables 4.2.6.8 and 6.1.1.4'
N N 0.0061 0.0033 'International Tables Vol C Tables 4.2.6.8 and 6.1.1.4'
Fe Fe 0.3463 0.8444 'International Tables Vol C Tables 4.2.6.8 and 6.1.1.4'
Cl Cl 0.1484 0.1585 'International Tables Vol C Tables 4.2.6.8 and 6.1.1.4'

loop_
_geom_angle_atom_site_label_1
_geom_angle_atom_site_label_2
_geom_angle_atom_site_label_3
_geom_angle
_geom_angle_site_symmetry_1
N3 Fe1 N2 99.21(8) .
N3 Fe1 Cl2 148.77(6) .
N2 Fe1 Cl2 110.16(6) .
N3 Fe1 Cl1 94.53(6) .
N2 Fe1 Cl1 105.15(5) .
Cl2 Fe1 Cl1 87.99(2) .
N3 Fe1 Fe3 47.05(6) .
N2 Fe1 Fe3 90.11(6) .
Cl2 Fe1 Fe3 120.573(19) .
Cl1 Fe1 Fe3 140.990(19) .
N3 Fe1 Fe2 90.93(6) .
N2 Fe1 Fe2 47.15(5) .
Cl2 Fe1 Fe2 101.151(19) .
Cl1 Fe1 Fe2 152.295(17) .
Fe3 Fe1 Fe2 53.859(13) .
N5 Fe2 N1 157.57(9) .
N5 Fe2 N2 85.54(8) .
N1 Fe2 N2 96.24(9) .
N5 Fe2 N4 107.64(8) .
N1 Fe2 N4 79.39(9) .
N2 Fe2 N4 155.70(8) .
N5 Fe2 Fe3 147.68(6) .
N1 Fe2 Fe3 53.81(6) .
N2 Fe2 Fe3 101.90(6) .
N4 Fe2 Fe3 56.19(6) .
N5 Fe2 Fe1 100.20(6) .
N1 Fe2 Fe1 98.58(6) .
N2 Fe2 Fe1 52.74(6) .
N4 Fe2 Fe1 103.91(6) .
Fe3 Fe2 Fe1 62.878(14) .
N6 Fe3 N3 85.56(9) .
N6 Fe3 N1 148.37(9) .
N3 Fe3 N1 98.37(9) .
N6 Fe3 N4 112.56(9) .
N3 Fe3 N4 153.60(9) .
N1 Fe3 N4 76.49(8) .
N6 Fe3 Fe2 157.14(7) .
N3 Fe3 Fe2 103.25(6) .
N1 Fe3 Fe2 52.17(6) .
N4 Fe3 Fe2 52.96(6) .
N6 Fe3 C6 120.78(9) .
N3 Fe3 C6 126.08(9) .
N1 Fe3 C6 34.77(8) .
N4 Fe3 C6 62.07(8) .
Fe2 Fe3 C6 71.03(6) .
N6 Fe3 Fe1 109.12(7) .
N3 Fe3 Fe1 52.65(6) .
N1 Fe3 Fe1 97.76(7) .
N4 Fe3 Fe1 101.85(6) .
Fe2 Fe3 Fe1 63.264(15) .
C6 Fe3 Fe1 130.05(6) .
Fe1 Cl1 Fe1 89.90(3) 2
Fe1 Cl2 Fe1 94.11(3) 2
C6 N1 C3 117.6(2) .
C6 N1 Fe2 113.28(16) .
C3 N1 Fe2 125.15(17) .
C6 N1 Fe3 92.96(14) .
C3 N1 Fe3 120.97(15) .
Fe2 N1 Fe3 74.02(7) .
C18 N2 C4 113.84(19) .
C18 N2 Fe2 111.13(14) .
C4 N2 Fe2 124.42(16) .
C18 N2 Fe1 111.75(15) .
C4 N2 Fe1 110.52(14) .
Fe2 N2 Fe1 80.11(7) .
C30 N3 C5 111.92(19) .
C30 N3 Fe3 111.11(16) .
C5 N3 Fe3 122.02(16) .
C30 N3 Fe1 119.00(15) .
C5 N3 Fe1 109.51(16) .
Fe3 N3 Fe1 80.30(7) .
C12 N4 C11 117.6(2) .
C12 N4 Fe2 126.34(16) .
C11 N4 Fe2 110.88(15) .
C12 N4 Fe3 127.70(15) .
C11 N4 Fe3 90.52(14) .
Fe2 N4 Fe3 70.86(7) .
C23 N5 C24 117.07(19) .
C23 N5 Fe2 114.66(15) .
C24 N5 Fe2 127.97(16) .
C36B N6 C35 117.7(4) .
C36B N6 C36A 7.0(7) .
C35 N6 C36A 120.6(4) .
C36B N6 Fe3 127.7(4) .
C35 N6 Fe3 114.48(17) .
C36A N6 Fe3 124.0(4) .
C7 C8 C9 120.2(3) .
C3 C2 C5 112.3(2) .
C3 C2 C4 112.9(2) .
C5 C2 C4 113.2(2) .
C3 C2 C1 106.1(2) .
C5 C2 C1 105.3(2) .
C4 C2 C1 106.1(2) .
N1 C3 C2 113.3(2) .
N2 C4 C2 115.8(2) .
N3 C5 C2 117.7(2) .
C7 C6 N1 127.1(2) .
C7 C6 C11 120.4(2) .
N1 C6 C11 112.2(2) .
C7 C6 Fe3 136.99(18) .
N1 C6 Fe3 52.27(11) .
C11 C6 Fe3 75.16(14) .
C6 C7 C8 119.6(3) .
C8 C9 C10 120.7(3) .
C11 C10 C9 119.7(3) .
C10 C11 C6 119.4(2) .
C10 C11 N4 128.2(2) .
C6 C11 N4 112.1(2) .
C17 C12 C13 119.4(2) .
C17 C12 N4 118.8(2) .
C13 C12 N4 121.8(2) .
C14 C13 C12 120.0(3) .
C15 C14 C13 120.4(3) .
C16 C15 C14 119.5(3) .
C15 C16 C17 120.6(3) .
C12 C17 C16 120.0(3) .
C19 C18 C23 120.1(2) .
C19 C18 N2 125.9(2) .
C23 C18 N2 114.0(2) .
C20 C19 C18 119.7(2) .
C21 C20 C19 120.3(2) .
C20 C21 C22 120.9(3) .
C21 C22 C23 119.2(2) .
N5 C23 C22 125.5(2) .
N5 C23 C18 114.6(2) .
C22 C23 C18 119.7(2) .
C25 C24 C29 119.4(2) .
C25 C24 N5 120.1(2) .
C29 C24 N5 120.5(2) .
C24 C25 C26 120.3(3) .
C27 C26 C25 119.9(3) .
C26 C27 C28 120.2(2) .
C27 C28 C29 120.0(2) .
C24 C29 C28 120.2(2) .
C31 C30 C35 121.0(2) .
C31 C30 N3 124.4(2) .
C35 C30 N3 114.6(2) .
C32 C31 C30 118.7(3) .
C31 C32 C33 120.6(3) .
C34 C33 C32 120.6(3) .
C33 C34 C35 119.8(3) .
N6 C35 C34 126.2(3) .
N6 C35 C30 114.3(2) .
C34 C35 C30 119.2(2) .
C37A C36A C41A 120.0 .
C37A C36A N6 118.3(6) .
C41A C36A N6 121.4(6) .
C36A C37A C38A 120.0 .
C39A C38A C37A 120.0 .
C38A C39A C40A 120.0 .
C39A C40A C41A 120.0 .
C40A C41A C36A 120.0 .
N6 C36B C37B 118.5(6) .
N6 C36B C41B 121.3(6) .
C37B C36B C41B 120.0 .
C38B C37B C36B 120.0 .
C37B C38B C39B 120.0 .
C40B C39B C38B 120.0 .
C39B C40B C41B 120.0 .
C40B C41B C36B 120.0 .
C2S C1S C6S 120.0 .
C3S C2S C1S 120.0 .
C2S C3S C4S 120.0 .
C5S C4S C3S 120.0 .
C6S C5S C4S 120.0 .
C5S C6S C1S 120.0 .
C33S C31S C32S 120.6(7) 5_556
C33S C32S C31S 117.9(9) .
C31S C33S C32S 121.5(8) 5_556
C17S C16S C21S 120.0 .
C16S C17S C18S 120.0 .
C19S C18S C17S 120.0 .
C20S C19S C18S 120.0 .
C19S C20S C21S 120.0 .
C20S C21S C16S 120.0 .
C42S C41S C46S 120.0 .
C41S C42S C43S 120.0 .
C42S C43S C44S 120.0 .
C45S C44S C43S 120.0 .
C44S C45S C46S 120.0 .
C45S C46S C41S 120.0 .

loop_
_geom_bond_atom_site_label_1
_geom_bond_atom_site_label_2
_geom_bond_distance
_geom_bond_site_symmetry_2
Fe1 N3 2.081(2) .
Fe1 N2 2.092(2) .
Fe1 Cl2 2.3573(6) .
Fe1 Cl1 2.4425(6) .
Fe1 Fe3 2.5801(5) .
Fe1 Fe2 2.5889(5) .
Fe2 N5 1.8552(19) .
Fe2 N1 1.923(2) .
Fe2 N2 1.9266(19) .
Fe2 N4 1.978(2) .
Fe2 Fe3 2.3410(5) .
Fe3 N6 1.872(2) .
Fe3 N3 1.916(2) .
Fe3 N1 1.965(2) .
Fe3 N4 2.059(2) .
Fe3 C6 2.481(2) .
Cl1 Fe1 2.4425(6) 2
Cl2 Fe1 2.3572(6) 2
N1 C6 1.417(3) .
N1 C3 1.465(3) .
N2 C18 1.423(3) .
N2 C4 1.479(3) .
N3 C30 1.431(3) .
N3 C5 1.488(3) .
N4 C12 1.429(3) .
N4 C11 1.439(3) .
N5 C23 1.387(3) .
N5 C24 1.430(3) .
N6 C36B 1.331(7) .
N6 C35 1.388(3) .
N6 C36A 1.529(8) .
C8 C7 1.389(4) .
C8 C9 1.389(5) .
C1 C2 1.546(3) .
C2 C3 1.529(4) .
C2 C5 1.534(3) .
C2 C4 1.537(4) .
C6 C7 1.386(4) .
C6 C11 1.417(3) .
C9 C10 1.394(4) .
C10 C11 1.386(4) .
C12 C17 1.390(3) .
C12 C13 1.395(4) .
C13 C14 1.391(4) .
C14 C15 1.389(5) .
C15 C16 1.379(5) .
C16 C17 1.393(4) .
C18 C19 1.389(3) .
C18 C23 1.414(3) .
C19 C20 1.387(4) .
C20 C21 1.387(4) .
C21 C22 1.395(4) .
C22 C23 1.396(3) .
C24 C25 1.386(3) .
C24 C29 1.387(3) .
C25 C26 1.392(4) .
C26 C27 1.378(4) .
C27 C28 1.384(4) .
C28 C29 1.391(3) .
C30 C31 1.401(3) .
C30 C35 1.407(4) .
C31 C32 1.392(4) .
C32 C33 1.398(4) .
C33 C34 1.386(4) .
C34 C35 1.402(4) .
C36A C37A 1.3900 .
C36A C41A 1.3900 .
C37A C38A 1.3900 .
C38A C39A 1.3900 .
C39A C40A 1.3900 .
C40A C41A 1.3900 .
C36B C37B 1.3900 .
C36B C41B 1.3900 .
C37B C38B 1.3900 .
C38B C39B 1.3900 .
C39B C40B 1.3900 .
C40B C41B 1.3900 .
C1S C2S 1.3900 .
C1S C6S 1.3900 .
C2S C3S 1.3900 .
C3S C4S 1.3900 .
C4S C5S 1.3900 .
C5S C6S 1.3900 .
C31S C33S 1.358(11) 5_556
C31S C32S 1.424(13) .
C32S C33S 1.378(11) .
C33S C31S 1.358(11) 5_556
C16S C17S 1.3900 .
C16S C21S 1.3900 .
C17S C18S 1.3900 .
C18S C19S 1.3900 .
C19S C20S 1.3900 .
C20S C21S 1.3900 .
C41S C42S 1.3900 .
C41S C46S 1.3900 .
C42S C43S 1.3900 .
C43S C44S 1.3900 .
C44S C45S 1.3900 .
C45S C46S 1.3900 .
